data_4332042
loop_
_publ_author_name
'Evans, William J.'
'Rego, Daniel B.'
'Ziller, Joseph W.'

_publ_section_title
;
 Lanthanum and Alkali Metal Coordination Chemistry of the
 Bis(dimethylphenylsilyl)amide Ligand
;
_journal_issue 8
_journal_name_full 'Inorganic Chemistry'
_journal_page_first 3437
_journal_page_last 3443
_journal_paper_doi 10.1021/ic052091c
_journal_volume 45
_journal_year 2006
_chemical_formula_sum 'C46 H60 K2 N2 Si4'
_chemical_formula_weight 831.52
_chemical_name_systematic
; 
 ? 
;
_space_group_IT_number 15
_symmetry_cell_setting monoclinic
_symmetry_space_group_name_Hall '-C 2yc'
_symmetry_space_group_name_H-M 'C 1 2/c 1'
_atom_sites_solution_hydrogens difmap
_atom_sites_solution_primary direct
_atom_sites_solution_secondary difmap
_audit_creation_method SHELXTL
_cell_angle_alpha 90.00
_cell_angle_beta 111.917(4)
_cell_angle_gamma 90.00
_cell_formula_units_Z 4
_cell_length_a 18.300(5)
_cell_length_b 13.331(4)
_cell_length_c 20.992(6)
_cell_measurement_temperature 163(2)
_cell_volume 4751(2)
_computing_cell_refinement 'Bruker SMART/SAINT'
_computing_data_collection 'Bruker SMART'
_computing_data_reduction 'Bruker SAINT'
_computing_molecular_graphics 'Bruker SHELXTL'
_computing_publication_material 'Bruker SHELXTL'
_computing_structure_refinement 'Bruker SHELXTL'
_computing_structure_solution 'Bruker SHELXTL'
_diffrn_ambient_temperature 163(2)
_diffrn_measured_fraction_theta_full 0.971
_diffrn_measured_fraction_theta_max 0.971
_diffrn_measurement_device_type 'CCD area detector'
_diffrn_measurement_method 'omega scans'
_diffrn_radiation_monochromator graphite
_diffrn_radiation_source 'sealed tube'
_diffrn_radiation_type MoK\a
_diffrn_radiation_wavelength 0.71073
_diffrn_reflns_av_R_equivalents 0.0304
_diffrn_reflns_av_sigmaI/netI 0.0271
_diffrn_reflns_limit_h_max 24
_diffrn_reflns_limit_h_min -24
_diffrn_reflns_limit_k_max 17
_diffrn_reflns_limit_k_min -17
_diffrn_reflns_limit_l_max 27
_diffrn_reflns_limit_l_min -27
_diffrn_reflns_number 24674
_diffrn_reflns_theta_full 28.31
_diffrn_reflns_theta_max 28.31
_diffrn_reflns_theta_min 1.98
_diffrn_standards_decay_% '< 1.0'
_diffrn_standards_interval_count 'initial 50 frames recollected'
_diffrn_standards_number '50 frames'
_exptl_absorpt_coefficient_mu 0.332
_exptl_absorpt_correction_T_max 0.9675
_exptl_absorpt_correction_T_min 0.8649
_exptl_absorpt_correction_type multi-scan
_exptl_absorpt_process_details 'Bruker SADABS'
_exptl_crystal_colour colorless
_exptl_crystal_density_diffrn 1.162
_exptl_crystal_density_meas ?
_exptl_crystal_density_method 'not measured'
_exptl_crystal_description plate
_exptl_crystal_F_000 1776
_exptl_crystal_size_max 0.45
_exptl_crystal_size_mid 0.37
_exptl_crystal_size_min 0.10
_refine_diff_density_max 0.404
_refine_diff_density_min -0.199
_refine_diff_density_rms 0.049
_refine_ls_extinction_method none
_refine_ls_goodness_of_fit_ref 1.035
_refine_ls_hydrogen_treatment refall
_refine_ls_matrix_type full
_refine_ls_number_parameters 364
_refine_ls_number_reflns 5748
_refine_ls_number_restraints 0
_refine_ls_restrained_S_all 1.035
_refine_ls_R_factor_all 0.0448
_refine_ls_R_factor_gt 0.0316
_refine_ls_shift/su_max 0.001
_refine_ls_shift/su_mean 0.000
_refine_ls_structure_factor_coef Fsqd
_refine_ls_weighting_details 'calc w=1/[\s^2^(Fo^2^)+(0.0426P)^2^+3.1721P] where P=(Fo^2^+2Fc^2^)/3'
_refine_ls_weighting_scheme calc
_refine_ls_wR_factor_gt 0.0785
_refine_ls_wR_factor_ref 0.0853
_reflns_number_gt 4674
_reflns_number_total 5748
_reflns_threshold_expression >2sigma(I)
_cod_data_source_file ic052091csup1.cif
_cod_data_source_block dbr9
_cod_depositor_comments
;
The following automatic conversions were performed:

'_symmetry_cell_setting' value 'Monoclinic' changed to 'monoclinic'
according to /home/saulius/struct/CIF-dictionaries/cif_core.dic
dictionary named 'cif_core.dic' version 2.4.2 from 2011-04-26.

Automatic conversion script
Id: cif_fix_values 1891 2012-01-12 08:04:46Z andrius 

The following automatic conversions were performed:

'_exptl_crystal_density_meas' value 'n/a' was changed to '?' - the
value is perceived as not measured.

Automatic conversion script
Id: cif_fix_values 3008 2015-01-20 13:52:24Z robertas 
;
_cod_original_sg_symbol_H-M C2/c
_cod_database_code 4332042

loop_
_symmetry_equiv_pos_as_xyz
'x, y, z'
'-x, y, -z+1/2'
'x+1/2, y+1/2, z'
'-x+1/2, y+1/2, -z+1/2'
'-x, -y, -z'
'x, -y, z-1/2'
'-x+1/2, -y+1/2, -z'
'x+1/2, -y+1/2, z-1/2'

loop_
_atom_site_label
_atom_site_type_symbol
_atom_site_fract_x
_atom_site_fract_y
_atom_site_fract_z
_atom_site_U_iso_or_equiv
_atom_site_adp_type
_atom_site_occupancy
_atom_site_symmetry_multiplicity
_atom_site_calc_flag
K1 K 0.019013(17) 0.35684(2) 0.010692(16) 0.02174(8) Uani 1 1 d
Si1 Si 0.13516(2) 0.54725(3) 0.126268(19) 0.01888(9) Uani 1 1 d
Si2 Si 0.17439(2) 0.53857(3) -0.00289(2) 0.01910(9) Uani 1 1 d
N1 N 0.11961(6) 0.52039(8) 0.04446(6) 0.0194(2) Uani 1 1 d
C1 C 0.12143(8) 0.68702(10) 0.13758(7) 0.0199(3) Uani 1 1 d
C2 C 0.17621(9) 0.75546(11) 0.13047(8) 0.0270(3) Uani 1 1 d
C3 C 0.16912(10) 0.85828(12) 0.13693(9) 0.0314(3) Uani 1 1 d
C4 C 0.10610(9) 0.89636(11) 0.15049(8) 0.0289(3) Uani 1 1 d
C5 C 0.05039(9) 0.83133(12) 0.15703(8) 0.0283(3) Uani 1 1 d
C6 C 0.05817(8) 0.72809(11) 0.15066(7) 0.0232(3) Uani 1 1 d
C7 C 0.06007(10) 0.48105(12) 0.15278(9) 0.0273(3) Uani 1 1 d
C8 C 0.23358(10) 0.51215(14) 0.19234(9) 0.0324(4) Uani 1 1 d
C9 C 0.15991(7) 0.42962(10) -0.06478(7) 0.0196(3) Uani 1 1 d
C10 C 0.16539(8) 0.33156(10) -0.03998(7) 0.0203(3) Uani 1 1 d
C11 C 0.15767(8) 0.24833(11) -0.08219(8) 0.0242(3) Uani 1 1 d
C12 C 0.14454(8) 0.26155(12) -0.15098(8) 0.0269(3) Uani 1 1 d
C13 C 0.13896(9) 0.35794(13) -0.17704(8) 0.0288(3) Uani 1 1 d
C14 C 0.14658(9) 0.44048(12) -0.13456(8) 0.0254(3) Uani 1 1 d
C15 C 0.28437(9) 0.54680(13) 0.04483(10) 0.0298(3) Uani 1 1 d
C16 C 0.14820(10) 0.65542(12) -0.05747(9) 0.0297(3) Uani 1 1 d
C17 C 0.08810(10) 0.18955(12) 0.16639(9) 0.0312(3) Uani 1 1 d
C18 C 0.01404(10) 0.16151(13) 0.12021(10) 0.0350(4) Uani 1 1 d
C19 C 0.00334(10) 0.12740(12) 0.05511(10) 0.0355(4) Uani 1 1 d
C20 C 0.06715(10) 0.12006(12) 0.03479(9) 0.0324(4) Uani 1 1 d
C21 C 0.14144(9) 0.14792(12) 0.08044(9) 0.0302(3) Uani 1 1 d
C22 C 0.15130(9) 0.18281(12) 0.14503(9) 0.0297(3) Uani 1 1 d
C23 C 0.10075(15) 0.2247(2) 0.23798(11) 0.0488(5) Uani 1 1 d
H2 H 0.2198(10) 0.7343(14) 0.1197(9) 0.030(4) Uiso 1 1 d
H3 H 0.2089(11) 0.9064(15) 0.1325(10) 0.041(5) Uiso 1 1 d
H4 H 0.1011(10) 0.9641(14) 0.1553(9) 0.028(4) Uiso 1 1 d
H5 H 0.0047(11) 0.8556(14) 0.1658(10) 0.036(5) Uiso 1 1 d
H6 H 0.0201(10) 0.6868(14) 0.1572(9) 0.031(5) Uiso 1 1 d
H7A H 0.0624(11) 0.4958(15) 0.1976(10) 0.038(5) Uiso 1 1 d
H7B H 0.0694(11) 0.4107(17) 0.1552(10) 0.042(5) Uiso 1 1 d
H7C H 0.0064(12) 0.4930(15) 0.1227(10) 0.038(5) Uiso 1 1 d
H8A H 0.2756(13) 0.5500(17) 0.1856(11) 0.054(6) Uiso 1 1 d
H8B H 0.2348(12) 0.5281(16) 0.2390(11) 0.047(6) Uiso 1 1 d
H8C H 0.2413(13) 0.440(2) 0.1879(12) 0.063(7) Uiso 1 1 d
H10 H 0.1758(9) 0.3203(12) 0.0078(8) 0.019(4) Uiso 1 1 d
H11 H 0.1611(10) 0.1836(15) -0.0642(9) 0.034(5) Uiso 1 1 d
H12 H 0.1387(10) 0.2070(14) -0.1810(9) 0.030(4) Uiso 1 1 d
H12 H 0.1303(10) 0.3669(13) -0.2242(10) 0.033(5) Uiso 1 1 d
H14 H 0.1414(11) 0.5065(15) -0.1542(10) 0.038(5) Uiso 1 1 d
H15A H 0.3108(13) 0.5491(16) 0.0142(11) 0.051(6) Uiso 1 1 d
H15B H 0.3043(11) 0.4905(15) 0.0762(10) 0.037(5) Uiso 1 1 d
H15C H 0.2993(12) 0.6068(17) 0.0752(10) 0.049(6) Uiso 1 1 d
H16A H 0.1509(11) 0.7129(16) -0.0286(10) 0.040(5) Uiso 1 1 d
H16B H 0.0927(12) 0.6553(15) -0.0937(10) 0.043(5) Uiso 1 1 d
H16C H 0.1835(12) 0.6657(16) -0.0812(10) 0.047(6) Uiso 1 1 d
H18 H -0.0287(12) 0.1657(16) 0.1341(10) 0.049(6) Uiso 1 1 d
H19 H -0.0464(12) 0.1087(16) 0.0241(10) 0.045(5) Uiso 1 1 d
H20 H 0.0605(10) 0.0954(14) -0.0109(9) 0.033(5) Uiso 1 1 d
H21 H 0.1872(11) 0.1433(14) 0.0670(10) 0.040(5) Uiso 1 1 d
H22 H 0.1999(12) 0.2024(15) 0.1749(10) 0.040(5) Uiso 1 1 d
H23A H 0.0611(15) 0.271(2) 0.2380(12) 0.071(7) Uiso 1 1 d
H23B H 0.0944(17) 0.169(2) 0.2643(16) 0.090(9) Uiso 1 1 d
H23C H 0.1510(17) 0.254(2) 0.2604(14) 0.085(9) Uiso 1 1 d

loop_
_atom_site_aniso_label
_atom_site_aniso_U_11
_atom_site_aniso_U_22
_atom_site_aniso_U_33
_atom_site_aniso_U_23
_atom_site_aniso_U_13
_atom_site_aniso_U_12
K1 0.02075(15) 0.01542(14) 0.02764(16) -0.00056(11) 0.00740(12) -0.00035(11)
Si1 0.01968(18) 0.01459(18) 0.02132(18) -0.00112(14) 0.00644(15) -0.00052(13)
Si2 0.01793(18) 0.01391(18) 0.0274(2) -0.00062(14) 0.01076(15) -0.00041(13)
N1 0.0180(5) 0.0164(5) 0.0242(6) -0.0027(4) 0.0082(4) -0.0015(4)
C1 0.0224(6) 0.0170(6) 0.0183(6) -0.0010(5) 0.0051(5) -0.0006(5)
C2 0.0269(7) 0.0217(7) 0.0347(8) -0.0038(6) 0.0142(6) -0.0024(6)
C3 0.0345(8) 0.0203(7) 0.0401(9) -0.0020(6) 0.0150(7) -0.0067(6)
C4 0.0349(8) 0.0152(7) 0.0331(8) -0.0018(6) 0.0086(7) 0.0016(6)
C5 0.0284(8) 0.0236(7) 0.0314(8) -0.0014(6) 0.0096(6) 0.0060(6)
C6 0.0237(7) 0.0210(7) 0.0253(7) -0.0007(6) 0.0096(6) -0.0004(6)
C7 0.0373(9) 0.0207(7) 0.0281(8) -0.0019(6) 0.0169(7) -0.0052(6)
C8 0.0298(8) 0.0291(9) 0.0301(8) -0.0012(7) 0.0016(7) 0.0054(7)
C9 0.0159(6) 0.0199(7) 0.0248(7) 0.0002(5) 0.0096(5) 0.0014(5)
C10 0.0193(6) 0.0202(7) 0.0226(7) 0.0009(5) 0.0093(5) 0.0023(5)
C11 0.0223(7) 0.0179(7) 0.0336(8) -0.0004(6) 0.0120(6) 0.0022(5)
C12 0.0231(7) 0.0280(8) 0.0307(8) -0.0105(6) 0.0114(6) -0.0004(6)
C13 0.0293(8) 0.0364(9) 0.0222(7) -0.0012(6) 0.0115(6) 0.0023(6)
C14 0.0265(7) 0.0239(7) 0.0282(7) 0.0042(6) 0.0131(6) 0.0032(6)
C15 0.0204(7) 0.0263(8) 0.0439(9) -0.0075(7) 0.0134(7) -0.0026(6)
C16 0.0339(8) 0.0179(7) 0.0435(9) 0.0044(7) 0.0215(8) 0.0011(6)
C17 0.0334(8) 0.0266(8) 0.0386(8) 0.0127(7) 0.0192(7) 0.0116(6)
C18 0.0273(8) 0.0288(8) 0.0552(11) 0.0176(8) 0.0226(8) 0.0101(6)
C19 0.0267(8) 0.0217(8) 0.0532(11) 0.0107(7) 0.0093(8) 0.0010(6)
C20 0.0397(9) 0.0182(7) 0.0388(9) 0.0059(6) 0.0139(7) 0.0037(6)
C21 0.0294(8) 0.0241(8) 0.0427(9) 0.0103(7) 0.0200(7) 0.0059(6)
C22 0.0230(7) 0.0279(8) 0.0385(9) 0.0078(7) 0.0118(7) 0.0032(6)
C23 0.0554(13) 0.0567(13) 0.0414(11) 0.0106(10) 0.0264(10) 0.0201(11)

loop_
_atom_type_symbol
_atom_type_description
_atom_type_scat_dispersion_real
_atom_type_scat_dispersion_imag
_atom_type_scat_source
C C 0.0033 0.0016 'International Tables Vol C Tables 4.2.6.8 and 6.1.1.4'
H H 0.0000 0.0000 'International Tables Vol C Tables 4.2.6.8 and 6.1.1.4'
N N 0.0061 0.0033 'International Tables Vol C Tables 4.2.6.8 and 6.1.1.4'
Si Si 0.0817 0.0704 'International Tables Vol C Tables 4.2.6.8 and 6.1.1.4'
K K 0.2009 0.2494 'International Tables Vol C Tables 4.2.6.8 and 6.1.1.4'

loop_
_geom_angle_atom_site_label_1
_geom_angle_atom_site_label_2
_geom_angle_atom_site_label_3
_geom_angle
_geom_angle_site_symmetry_1
_geom_angle_site_symmetry_3
N1 K1 N1 93.28(4) . 5_565
N1 K1 C19 142.27(4) . .
N1 K1 C19 119.58(4) 5_565 .
N1 K1 C7 57.27(4) . .
N1 K1 C7 86.93(4) 5_565 .
C19 K1 C7 103.42(5) . .
N1 K1 C10 67.34(4) . .
N1 K1 C10 129.72(4) 5_565 .
C19 K1 C10 99.71(4) . .
C7 K1 C10 114.69(4) . .
N1 K1 C1 126.61(4) . 5_565
N1 K1 C1 57.02(4) 5_565 5_565
C19 K1 C1 89.00(4) . 5_565
C7 K1 C1 142.88(4) . 5_565
C10 K1 C1 96.96(4) . 5_565
N1 K1 C20 127.32(4) . .
N1 K1 C20 139.40(4) 5_565 .
C19 K1 C20 24.63(4) . .
C7 K1 C20 113.22(5) . .
C10 K1 C20 75.09(4) . .
C1 K1 C20 92.60(4) 5_565 .
N1 K1 C6 120.99(4) . 5_565
N1 K1 C6 79.00(4) 5_565 5_565
C19 K1 C6 85.56(5) . 5_565
C7 K1 C6 165.78(4) . 5_565
C10 K1 C6 73.81(4) . 5_565
C1 K1 C6 24.38(3) 5_565 5_565
C20 K1 C6 79.46(4) . 5_565
N1 K1 Si1 100.43(3) . 5_565
N1 K1 Si1 29.01(2) 5_565 5_565
C19 K1 Si1 117.30(3) . 5_565
C7 K1 Si1 114.54(4) . 5_565
C10 K1 Si1 106.54(3) . 5_565
C1 K1 Si1 32.94(3) 5_565 5_565
C20 K1 Si1 125.39(3) . 5_565
C6 K1 Si1 51.23(3) 5_565 5_565
N1 K1 C18 126.57(4) . .
N1 K1 C18 116.95(4) 5_565 .
C19 K1 C18 23.29(5) . .
C7 K1 C18 80.19(5) . .
C10 K1 C18 111.41(4) . .
C1 K1 C18 106.79(4) 5_565 .
C20 K1 C18 41.42(4) . .
C6 K1 C18 108.00(5) 5_565 .
Si1 K1 C18 127.77(3) 5_565 .
N1 K1 C21 104.86(4) . .
N1 K1 C21 160.73(4) 5_565 .
C19 K1 C21 41.16(4) . .
C7 K1 C21 97.35(5) . .
C10 K1 C21 65.21(4) . .
C1 K1 C21 113.94(4) 5_565 .
C20 K1 C21 23.18(4) . .
C6 K1 C21 96.64(4) 5_565 .
Si1 K1 C21 146.73(3) 5_565 .
C18 K1 C21 46.24(4) . .
N1 K1 Si1 26.48(3) . .
N1 K1 Si1 94.60(3) 5_565 .
C19 K1 Si1 124.33(4) . .
C7 K1 Si1 31.36(3) . .
C10 K1 Si1 86.69(3) . .
C1 K1 Si1 145.50(3) 5_565 .
C20 K1 Si1 121.28(4) . .
C6 K1 Si1 147.16(3) 5_565 .
Si1 K1 Si1 113.256(19) 5_565 .
C18 K1 Si1 103.61(4) . .
C21 K1 Si1 98.79(3) . .
N1 Si1 C8 117.02(7) . .
N1 Si1 C7 109.88(7) . .
C8 Si1 C7 105.64(9) . .
N1 Si1 C1 110.94(6) . .
C8 Si1 C1 106.64(7) . .
C7 Si1 C1 106.05(7) . .
N1 Si1 K1 56.51(4) . 5_565
C8 Si1 K1 166.66(6) . 5_565
C7 Si1 K1 87.70(6) . 5_565
C1 Si1 K1 68.61(4) . 5_565
N1 Si1 K1 47.64(4) . .
C8 Si1 K1 118.94(6) . .
C7 Si1 K1 63.71(5) . .
C1 Si1 K1 134.41(4) . .
K1 Si1 K1 66.744(19) 5_565 .
N1 Si2 C16 114.09(7) . .
N1 Si2 C15 116.76(8) . .
C16 Si2 C15 104.66(8) . .
N1 Si2 C9 109.52(6) . .
C16 Si2 C9 106.07(7) . .
C15 Si2 C9 104.84(7) . .
N1 Si2 K1 46.72(4) . 5_565
C16 Si2 K1 69.20(5) . 5_565
C15 Si2 K1 143.49(6) . 5_565
C9 Si2 K1 111.46(4) . 5_565
N1 Si2 K1 40.25(4) . .
C16 Si2 K1 122.73(6) . .
C15 Si2 K1 132.24(6) . .
C9 Si2 K1 69.46(4) . .
K1 Si2 K1 61.52(2) 5_565 .
Si1 N1 Si2 132.06(7) . .
Si1 N1 K1 105.87(5) . .
Si2 N1 K1 116.79(6) . .
Si1 N1 K1 94.48(5) . 5_565
Si2 N1 K1 108.23(6) . 5_565
K1 N1 K1 86.72(4) . 5_565
C6 C1 C2 116.29(13) . .
C6 C1 Si1 124.38(11) . .
C2 C1 Si1 119.29(11) . .
C6 C1 K1 80.94(8) . 5_565
C2 C1 K1 110.74(9) . 5_565
Si1 C1 K1 78.45(4) . 5_565
C3 C2 C1 122.33(15) . .
C4 C3 C2 119.86(15) . .
C5 C4 C3 119.49(14) . .
C4 C5 C6 120.22(15) . .
C5 C6 C1 121.80(14) . .
C5 C6 K1 114.30(10) . 5_565
C1 C6 K1 74.68(8) . 5_565
Si1 C7 K1 84.93(6) . .
C10 C9 C14 116.56(13) . .
C10 C9 Si2 119.22(11) . .
C14 C9 Si2 124.18(11) . .
C11 C10 C9 122.13(13) . .
C11 C10 K1 112.99(9) . .
C9 C10 K1 94.11(8) . .
C12 C11 C10 119.93(14) . .
C11 C12 C13 119.26(14) . .
C12 C13 C14 120.39(14) . .
C13 C14 C9 121.73(14) . .
C22 C17 C18 117.97(16) . .
C22 C17 C23 120.32(17) . .
C18 C17 C23 121.70(16) . .
C19 C18 C17 121.25(16) . .
C19 C18 K1 67.92(9) . .
C17 C18 K1 90.02(10) . .
C18 C19 C20 120.11(16) . .
C18 C19 K1 88.79(10) . .
C20 C19 K1 78.65(9) . .
C19 C20 C21 119.20(17) . .
C19 C20 K1 76.72(9) . .
C21 C20 K1 89.22(10) . .
C22 C21 C20 120.19(15) . .
C22 C21 K1 88.37(10) . .
C20 C21 K1 67.60(9) . .
C21 C22 C17 121.27(16) . .

loop_
_geom_bond_atom_site_label_1
_geom_bond_atom_site_label_2
_geom_bond_distance
_geom_bond_site_symmetry_2
K1 N1 2.7697(13) .
K1 N1 2.8744(13) 5_565
K1 C19 3.2414(18) .
K1 C7 3.2450(18) .
K1 C10 3.2477(16) .
K1 C1 3.2654(15) 5_565
K1 C20 3.2654(18) .
K1 C6 3.3434(16) 5_565
K1 Si1 3.4359(8) 5_565
K1 C18 3.4971(18) .
K1 C21 3.5315(17) .
K1 Si1 3.6052(8) .
Si1 N1 1.6714(13) .
Si1 C8 1.8767(16) .
Si1 C7 1.8835(16) .
Si1 C1 1.9068(15) .
Si1 K1 3.4359(8) 5_565
Si2 N1 1.6718(13) .
Si2 C16 1.8866(17) .
Si2 C15 1.8872(16) .
Si2 C9 1.9002(15) .
Si2 K1 3.7502(10) 5_565
N1 K1 2.8744(13) 5_565
C1 C6 1.397(2) .
C1 C2 1.404(2) .
C1 K1 3.2654(15) 5_565
C2 C3 1.388(2) .
C3 C4 1.384(2) .
C4 C5 1.383(2) .
C5 C6 1.395(2) .
C6 K1 3.3434(16) 5_565
C9 C10 1.397(2) .
C9 C14 1.400(2) .
C10 C11 1.394(2) .
C11 C12 1.384(2) .
C12 C13 1.385(2) .
C13 C14 1.390(2) .
C17 C22 1.391(2) .
C17 C18 1.391(3) .
C17 C23 1.507(3) .
C18 C19 1.383(3) .
C19 C20 1.388(3) .
C20 C21 1.390(2) .
C21 C22 1.380(2) .
